data_4105508
loop_
_publ_author_name
'Bai-Lin Lei'
'Chang-Hua Ding'
'Xiao-Fei Yang'
'Xiao-Long Wan'
'Xue-Long Hou'

_publ_section_title
;
 Kinetic Resolution of 2,3-Dihydro-2-substituted 4-Quinolones by
 Palladium-Catalyzed Asymmetric Allylic Alkylation
;
_journal_name_full 'Journal of the American Chemical Society'
_journal_page_first 18250
_journal_page_last 18251
_journal_paper_doi 10.1021/ja9082717
_journal_volume 131
_journal_year 2009
_chemical_formula_sum 'C26 H26 N2 O'
_chemical_formula_weight 382.49
_chemical_name_systematic
; 
 ? 
;
_space_group_IT_number 14
_symmetry_cell_setting monoclinic
_symmetry_space_group_name_Hall '-P 2ybc'
_symmetry_space_group_name_H-M 'P 1 21/c 1'
_atom_sites_solution_hydrogens geom
_atom_sites_solution_primary direct
_atom_sites_solution_secondary difmap
_audit_creation_method SHELXL-97
_cell_angle_alpha 90.00
_cell_angle_beta 101.192(3)
_cell_angle_gamma 90.00
_cell_formula_units_Z 4
_cell_length_a 9.9194(12)
_cell_length_b 13.9201(17)
_cell_length_c 15.3890(19)
_cell_measurement_reflns_used 2056
_cell_measurement_temperature 293(2)
_cell_measurement_theta_max 43.697
_cell_measurement_theta_min 5.108
_cell_volume 2084.5(4)
_computing_cell_refinement 'Bruker SMART'
_computing_data_collection 'Bruker SMART'
_computing_data_reduction 'Bruker SHELXTL'
_computing_molecular_graphics 'Bruker SHELXTL'
_computing_publication_material 'Bruker SHELXTL'
_computing_structure_refinement 'SHELXL-97 (Sheldrick, 1997)'
_computing_structure_solution 'SHELXS-97 (Sheldrick, 1990)'
_diffrn_ambient_temperature 293(2)
_diffrn_measured_fraction_theta_full 0.999
_diffrn_measured_fraction_theta_max 0.999
_diffrn_measurement_device_type 'CCD area detector'
_diffrn_measurement_method 'phi and omega scans'
_diffrn_radiation_monochromator graphite
_diffrn_radiation_source 'fine-focus sealed tube'
_diffrn_radiation_type MoK\a
_diffrn_radiation_wavelength 0.71073
_diffrn_reflns_av_R_equivalents 0.0866
_diffrn_reflns_av_sigmaI/netI 0.0764
_diffrn_reflns_limit_h_max 8
_diffrn_reflns_limit_h_min -12
_diffrn_reflns_limit_k_max 16
_diffrn_reflns_limit_k_min -16
_diffrn_reflns_limit_l_max 16
_diffrn_reflns_limit_l_min -18
_diffrn_reflns_number 10807
_diffrn_reflns_theta_full 25.50
_diffrn_reflns_theta_max 25.50
_diffrn_reflns_theta_min 1.99
_exptl_absorpt_coefficient_mu 0.074
_exptl_absorpt_correction_T_max 1.0000
_exptl_absorpt_correction_T_min 0.3456
_exptl_absorpt_correction_type empirical
_exptl_absorpt_process_details sadabs
_exptl_crystal_colour colorless
_exptl_crystal_density_diffrn 1.219
_exptl_crystal_description prismatic
_exptl_crystal_F_000 816
_exptl_crystal_size_max 0.334
_exptl_crystal_size_mid 0.269
_exptl_crystal_size_min 0.175
_refine_diff_density_max 0.218
_refine_diff_density_min -0.284
_refine_diff_density_rms 0.043
_refine_ls_extinction_method none
_refine_ls_goodness_of_fit_ref 0.900
_refine_ls_hydrogen_treatment constr
_refine_ls_matrix_type full
_refine_ls_number_parameters 263
_refine_ls_number_reflns 3872
_refine_ls_number_restraints 0
_refine_ls_restrained_S_all 0.900
_refine_ls_R_factor_all 0.0946
_refine_ls_R_factor_gt 0.0575
_refine_ls_shift/su_max 0.023
_refine_ls_shift/su_mean 0.004
_refine_ls_structure_factor_coef Fsqd
_refine_ls_weighting_details 'calc w=1/[\s^2^(Fo^2^)+(0.0781P)^2^+0.0000P] where P=(Fo^2^+2Fc^2^)/3'
_refine_ls_weighting_scheme calc
_refine_ls_wR_factor_gt 0.1350
_refine_ls_wR_factor_ref 0.1596
_reflns_number_gt 2232
_reflns_number_total 3872
_reflns_threshold_expression >2sigma(I)
_cod_data_source_file ja9082717_si_003.cif
_cod_data_source_block cd29467
_cod_database_code 4105508

loop_
_symmetry_equiv_pos_as_xyz
'x, y, z'
'-x, y+1/2, -z+1/2'
'-x, -y, -z'
'x, -y-1/2, z-1/2'

loop_
_atom_site_label
_atom_site_type_symbol
_atom_site_fract_x
_atom_site_fract_y
_atom_site_fract_z
_atom_site_U_iso_or_equiv
_atom_site_adp_type
_atom_site_occupancy
_atom_site_symmetry_multiplicity
_atom_site_calc_flag
_atom_site_refinement_flags
N1 N 0.83007(16) 0.87875(12) 0.07632(10) 0.0439(4) Uani 1 1 d .
N2 N 0.99298(17) 0.67323(12) 0.07783(11) 0.0499(5) Uani 1 1 d .
O1 O 1.0510(2) 0.62291(16) 0.21880(13) 0.1076(8) Uani 1 1 d .
C1 C 0.9113(2) 0.94052(16) 0.14254(15) 0.0562(6) Uani 1 1 d .
H1A H 0.8684 0.9484 0.1936 0.067 Uiso 1 1 calc R
H1B H 0.9255 1.0032 0.1183 0.067 Uiso 1 1 calc R
C2 C 1.0438(2) 0.88543(19) 0.16579(16) 0.0669(7) Uani 1 1 d .
H2A H 1.0370 0.8353 0.2085 0.080 Uiso 1 1 calc R
H2B H 1.1193 0.9278 0.1904 0.080 Uiso 1 1 calc R
C3 C 1.0652(2) 0.84196(16) 0.07737(14) 0.0510(6) Uani 1 1 d .
H3 H 1.1340 0.8801 0.0548 0.061 Uiso 1 1 calc R
C4 C 0.9237(2) 0.85602(15) 0.01549(13) 0.0457(5) Uani 1 1 d .
H4 H 0.9287 0.9116 -0.0228 0.055 Uiso 1 1 calc R
C5 C 0.87471(19) 0.77055(15) -0.04133(13) 0.0440(5) Uani 1 1 d .
C6 C 0.8034(2) 0.7793(2) -0.12723(15) 0.0637(7) Uani 1 1 d .
H6 H 0.7856 0.8401 -0.1518 0.076 Uiso 1 1 calc R
C7 C 0.7578(3) 0.6993(2) -0.17744(17) 0.0774(8) Uani 1 1 d .
H7 H 0.7084 0.7063 -0.2350 0.093 Uiso 1 1 calc R
C8 C 0.7860(3) 0.6091(2) -0.14188(18) 0.0762(8) Uani 1 1 d .
H8 H 0.7546 0.5551 -0.1753 0.091 Uiso 1 1 calc R
C9 C 0.8601(2) 0.59836(18) -0.05743(17) 0.0619(6) Uani 1 1 d .
H9 H 0.8804 0.5373 -0.0341 0.074 Uiso 1 1 calc R
C10 C 0.9047(2) 0.67896(16) -0.00689(14) 0.0475(5) Uani 1 1 d .
C11 C 1.11329(19) 0.73751(15) 0.08721(14) 0.0485(5) Uani 1 1 d .
H11 H 1.1629 0.7305 0.1485 0.058 Uiso 1 1 calc R
C12 C 0.9672(3) 0.6249(2) 0.14964(18) 0.0720(7) Uani 1 1 d .
C13 C 0.8306(3) 0.5758(2) 0.1412(2) 0.1051(11) Uani 1 1 d .
H13A H 0.8347 0.5138 0.1146 0.158 Uiso 1 1 calc R
H13B H 0.7611 0.6140 0.1047 0.158 Uiso 1 1 calc R
H13C H 0.8085 0.5684 0.1989 0.158 Uiso 1 1 calc R
C14 C 1.2122(2) 0.70640(16) 0.02906(16) 0.0536(6) Uani 1 1 d .
C15 C 1.3176(2) 0.64435(18) 0.0645(2) 0.0721(7) Uani 1 1 d .
H15 H 1.3227 0.6208 0.1216 0.087 Uiso 1 1 calc R
C16 C 1.4150(3) 0.6169(2) 0.0169(3) 0.0952(10) Uani 1 1 d .
H16 H 1.4861 0.5762 0.0424 0.114 Uiso 1 1 calc R
C17 C 1.4076(3) 0.6492(3) -0.0677(3) 0.1008(12) Uani 1 1 d .
H17 H 1.4738 0.6309 -0.0998 0.121 Uiso 1 1 calc R
C18 C 1.3016(3) 0.7089(2) -0.1054(2) 0.0879(9) Uani 1 1 d .
H18 H 1.2953 0.7302 -0.1634 0.105 Uiso 1 1 calc R
C19 C 1.2044(2) 0.73741(18) -0.05705(17) 0.0665(7) Uani 1 1 d .
H19 H 1.1331 0.7778 -0.0828 0.080 Uiso 1 1 calc R
C20 C 0.7024(2) 0.92318(17) 0.03103(14) 0.0567(6) Uani 1 1 d .
H20A H 0.6574 0.8810 -0.0159 0.068 Uiso 1 1 calc R
H20B H 0.7233 0.9830 0.0042 0.068 Uiso 1 1 calc R
C21 C 0.6066(2) 0.94285(16) 0.09376(14) 0.0492(5) Uani 1 1 d .
C22 C 0.6012(2) 1.03225(19) 0.13129(16) 0.0655(7) Uani 1 1 d .
H22 H 0.6557 1.0816 0.1165 0.079 Uiso 1 1 calc R
C23 C 0.5155(3) 1.0495(2) 0.19092(18) 0.0793(8) Uani 1 1 d .
H23 H 0.5128 1.1100 0.2163 0.095 Uiso 1 1 calc R
C24 C 0.4350(3) 0.9767(3) 0.21185(17) 0.0810(9) Uani 1 1 d .
H24 H 0.3777 0.9876 0.2520 0.097 Uiso 1 1 calc R
C25 C 0.4381(2) 0.8883(2) 0.17451(18) 0.0767(8) Uani 1 1 d .
H25 H 0.3831 0.8391 0.1891 0.092 Uiso 1 1 calc R
C26 C 0.5226(2) 0.87198(19) 0.11521(15) 0.0610(6) Uani 1 1 d .
H26 H 0.5229 0.8118 0.0891 0.073 Uiso 1 1 calc R

loop_
_atom_site_aniso_label
_atom_site_aniso_U_11
_atom_site_aniso_U_22
_atom_site_aniso_U_33
_atom_site_aniso_U_23
_atom_site_aniso_U_13
_atom_site_aniso_U_12
N1 0.0386(9) 0.0556(11) 0.0391(9) -0.0016(8) 0.0116(7) -0.0004(8)
N2 0.0458(10) 0.0571(11) 0.0481(11) 0.0060(9) 0.0123(8) -0.0049(8)
O1 0.1212(17) 0.1261(19) 0.0683(13) 0.0394(13) 0.0003(12) -0.0174(14)
C1 0.0519(13) 0.0644(15) 0.0563(14) -0.0106(11) 0.0206(10) -0.0055(11)
C2 0.0456(13) 0.0918(18) 0.0623(15) -0.0276(14) 0.0082(11) -0.0026(13)
C3 0.0403(12) 0.0611(14) 0.0547(13) -0.0079(11) 0.0169(10) -0.0070(10)
C4 0.0465(12) 0.0501(12) 0.0444(12) 0.0028(10) 0.0186(9) -0.0035(10)
C5 0.0401(11) 0.0527(13) 0.0418(12) 0.0001(10) 0.0144(9) -0.0001(10)
C6 0.0656(15) 0.0802(18) 0.0456(14) -0.0003(13) 0.0119(11) 0.0037(13)
C7 0.0724(18) 0.108(2) 0.0473(15) -0.0160(16) 0.0015(12) -0.0050(17)
C8 0.0694(17) 0.090(2) 0.0711(19) -0.0293(16) 0.0184(14) -0.0185(15)
C9 0.0536(14) 0.0604(15) 0.0751(17) -0.0121(13) 0.0209(12) -0.0123(12)
C10 0.0393(12) 0.0553(13) 0.0517(13) -0.0041(11) 0.0179(10) -0.0077(10)
C11 0.0373(11) 0.0577(13) 0.0492(13) 0.0009(10) 0.0052(9) -0.0034(10)
C12 0.0796(19) 0.0772(19) 0.0616(17) 0.0162(14) 0.0201(15) -0.0043(14)
C13 0.110(2) 0.121(3) 0.095(2) 0.013(2) 0.0479(18) -0.050(2)
C14 0.0389(12) 0.0549(14) 0.0685(16) -0.0077(11) 0.0147(11) -0.0069(10)
C15 0.0495(15) 0.0623(16) 0.104(2) -0.0067(14) 0.0134(14) 0.0032(12)
C16 0.0582(18) 0.081(2) 0.148(3) -0.033(2) 0.022(2) 0.0109(15)
C17 0.071(2) 0.096(2) 0.149(3) -0.055(2) 0.056(2) -0.0112(18)
C18 0.083(2) 0.095(2) 0.100(2) -0.0276(18) 0.0528(18) -0.0182(18)
C19 0.0558(15) 0.0778(17) 0.0731(17) -0.0073(14) 0.0299(13) -0.0013(13)
C20 0.0517(13) 0.0703(15) 0.0503(13) 0.0070(12) 0.0150(10) 0.0096(11)
C21 0.0383(11) 0.0638(15) 0.0449(12) 0.0040(10) 0.0067(9) 0.0071(10)
C22 0.0591(15) 0.0650(16) 0.0744(17) -0.0007(13) 0.0183(12) 0.0083(13)
C23 0.0654(18) 0.096(2) 0.0741(18) -0.0190(16) 0.0083(14) 0.0259(16)
C24 0.0492(16) 0.140(3) 0.0565(16) 0.0023(18) 0.0160(12) 0.0265(18)
C25 0.0465(15) 0.110(2) 0.0766(19) 0.0083(18) 0.0189(13) -0.0023(15)
C26 0.0449(13) 0.0775(17) 0.0596(15) 0.0001(13) 0.0073(11) 0.0014(12)

loop_
_atom_type_symbol
_atom_type_description
_atom_type_scat_dispersion_real
_atom_type_scat_dispersion_imag
_atom_type_scat_source
C C 0.0033 0.0016 'International Tables Vol C Tables 4.2.6.8 and 6.1.1.4'
H H 0.0000 0.0000 'International Tables Vol C Tables 4.2.6.8 and 6.1.1.4'
N N 0.0061 0.0033 'International Tables Vol C Tables 4.2.6.8 and 6.1.1.4'
O O 0.0106 0.0060 'International Tables Vol C Tables 4.2.6.8 and 6.1.1.4'

loop_
_geom_angle_atom_site_label_1
_geom_angle_atom_site_label_2
_geom_angle_atom_site_label_3
_geom_angle
C1 N1 C20 113.34(17)
C1 N1 C4 103.92(15)
C20 N1 C4 112.49(15)
C12 N2 C10 126.31(19)
C12 N2 C11 119.79(19)
C10 N2 C11 113.40(16)
N1 C1 C2 101.85(16)
N1 C1 H1A 111.4
C2 C1 H1A 111.4
N1 C1 H1B 111.4
C2 C1 H1B 111.4
H1A C1 H1B 109.3
C1 C2 C3 104.70(18)
C1 C2 H2A 110.8
C3 C2 H2A 110.8
C1 C2 H2B 110.8
C3 C2 H2B 110.8
H2A C2 H2B 108.9
C11 C3 C2 112.32(19)
C11 C3 C4 114.18(17)
C2 C3 C4 103.29(16)
C11 C3 H3 108.9
C2 C3 H3 108.9
C4 C3 H3 108.9
N1 C4 C5 111.56(15)
N1 C4 C3 104.13(16)
C5 C4 C3 114.23(17)
N1 C4 H4 108.9
C5 C4 H4 108.9
C3 C4 H4 108.9
C6 C5 C10 118.6(2)
C6 C5 C4 122.5(2)
C10 C5 C4 118.93(18)
C5 C6 C7 121.1(3)
C5 C6 H6 119.4
C7 C6 H6 119.4
C8 C7 C6 119.6(2)
C8 C7 H7 120.2
C6 C7 H7 120.2
C9 C8 C7 120.4(3)
C9 C8 H8 119.8
C7 C8 H8 119.8
C8 C9 C10 119.8(3)
C8 C9 H9 120.1
C10 C9 H9 120.1
C9 C10 C5 120.4(2)
C9 C10 N2 122.7(2)
C5 C10 N2 116.63(19)
N2 C11 C14 111.91(17)
N2 C11 C3 109.63(16)
C14 C11 C3 116.05(17)
N2 C11 H11 106.2
C14 C11 H11 106.2
C3 C11 H11 106.2
O1 C12 N2 121.1(2)
O1 C12 C13 121.2(3)
N2 C12 C13 117.7(2)
C12 C13 H13A 109.5
C12 C13 H13B 109.5
H13A C13 H13B 109.5
C12 C13 H13C 109.5
H13A C13 H13C 109.5
H13B C13 H13C 109.5
C15 C14 C19 118.1(2)
C15 C14 C11 118.2(2)
C19 C14 C11 123.8(2)
C16 C15 C14 121.3(3)
C16 C15 H15 119.4
C14 C15 H15 119.4
C17 C16 C15 120.2(3)
C17 C16 H16 119.9
C15 C16 H16 119.9
C16 C17 C18 119.7(3)
C16 C17 H17 120.1
C18 C17 H17 120.1
C17 C18 C19 120.1(3)
C17 C18 H18 120.0
C19 C18 H18 120.0
C14 C19 C18 120.7(3)
C14 C19 H19 119.7
C18 C19 H19 119.7
N1 C20 C21 111.60(16)
N1 C20 H20A 109.3
C21 C20 H20A 109.3
N1 C20 H20B 109.3
C21 C20 H20B 109.3
H20A C20 H20B 108.0
C26 C21 C22 118.3(2)
C26 C21 C20 120.8(2)
C22 C21 C20 120.9(2)
C21 C22 C23 120.8(2)
C21 C22 H22 119.6
C23 C22 H22 119.6
C24 C23 C22 119.2(3)
C24 C23 H23 120.4
C22 C23 H23 120.4
C25 C24 C23 120.6(2)
C25 C24 H24 119.7
C23 C24 H24 119.7
C24 C25 C26 119.8(3)
C24 C25 H25 120.1
C26 C25 H25 120.1
C21 C26 C25 121.2(3)
C21 C26 H26 119.4
C25 C26 H26 119.4

loop_
_geom_bond_atom_site_label_1
_geom_bond_atom_site_label_2
_geom_bond_distance
N1 C1 1.452(3)
N1 C20 1.459(3)
N1 C4 1.475(2)
N2 C12 1.360(3)
N2 C10 1.425(3)
N2 C11 1.476(2)
O1 C12 1.217(3)
C1 C2 1.504(3)
C1 H1A 0.9700
C1 H1B 0.9700
C2 C3 1.541(3)
C2 H2A 0.9700
C2 H2B 0.9700
C3 C11 1.529(3)
C3 C4 1.548(3)
C3 H3 0.9800
C4 C5 1.500(3)
C4 H4 0.9800
C5 C6 1.378(3)
C5 C10 1.391(3)
C6 C7 1.380(4)
C6 H6 0.9300
C7 C8 1.377(4)
C7 H7 0.9300
C8 C9 1.371(4)
C8 H8 0.9300
C9 C10 1.388(3)
C9 H9 0.9300
C11 C14 1.514(3)
C11 H11 0.9800
C12 C13 1.500(3)
C13 H13A 0.9600
C13 H13B 0.9600
C13 H13C 0.9600
C14 C15 1.384(3)
C14 C19 1.382(3)
C15 C16 1.374(4)
C15 H15 0.9300
C16 C17 1.367(5)
C16 H16 0.9300
C17 C18 1.377(5)
C17 H17 0.9300
C18 C19 1.386(3)
C18 H18 0.9300
C19 H19 0.9300
C20 C21 1.506(3)
C20 H20A 0.9700
C20 H20B 0.9700
C21 C26 1.372(3)
C21 C22 1.377(3)
C22 C23 1.388(3)
C22 H22 0.9300
C23 C24 1.367(4)
C23 H23 0.9300
C24 C25 1.361(4)
C24 H24 0.9300
C25 C26 1.373(3)
C25 H25 0.9300
C26 H26 0.9300

loop_
_geom_torsion_atom_site_label_1
_geom_torsion_atom_site_label_2
_geom_torsion_atom_site_label_3
_geom_torsion_atom_site_label_4
_geom_torsion
C20 N1 C1 C2 -170.34(18)
C4 N1 C1 C2 -47.9(2)
N1 C1 C2 C3 37.4(2)
C1 C2 C3 C11 -136.95(19)
C1 C2 C3 C4 -13.5(2)
C1 N1 C4 C5 162.93(17)
C20 N1 C4 C5 -74.1(2)
C1 N1 C4 C3 39.3(2)
C20 N1 C4 C3 162.23(17)
C11 C3 C4 N1 107.36(19)
C2 C3 C4 N1 -14.9(2)
C11 C3 C4 C5 -14.6(2)
C2 C3 C4 C5 -136.83(18)
N1 C4 C5 C6 99.0(2)
C3 C4 C5 C6 -143.2(2)
N1 C4 C5 C10 -82.3(2)
C3 C4 C5 C10 35.4(2)
C10 C5 C6 C7 2.4(3)
C4 C5 C6 C7 -179.0(2)
C5 C6 C7 C8 -1.1(4)
C6 C7 C8 C9 -0.7(4)
C7 C8 C9 C10 1.2(4)
C8 C9 C10 C5 0.0(3)
C8 C9 C10 N2 -173.83(19)
C6 C5 C10 C9 -1.8(3)
C4 C5 C10 C9 179.51(17)
C6 C5 C10 N2 172.42(18)
C4 C5 C10 N2 -6.3(3)
C12 N2 C10 C9 -58.5(3)
C11 N2 C10 C9 129.8(2)
C12 N2 C10 C5 127.4(2)
C11 N2 C10 C5 -44.3(2)
C12 N2 C11 C14 119.7(2)
C10 N2 C11 C14 -68.0(2)
C12 N2 C11 C3 -110.0(2)
C10 N2 C11 C3 62.3(2)
C2 C3 C11 N2 86.7(2)
C4 C3 C11 N2 -30.5(2)
C2 C3 C11 C14 -145.33(18)
C4 C3 C11 C14 97.5(2)
C10 N2 C12 O1 178.5(3)
C11 N2 C12 O1 -10.2(4)
C10 N2 C12 C13 -2.8(4)
C11 N2 C12 C13 168.5(2)
N2 C11 C14 C15 -91.3(2)
C3 C11 C14 C15 141.8(2)
N2 C11 C14 C19 89.6(3)
C3 C11 C14 C19 -37.2(3)
C19 C14 C15 C16 2.3(4)
C11 C14 C15 C16 -176.8(2)
C14 C15 C16 C17 -1.3(4)
C15 C16 C17 C18 -0.4(5)
C16 C17 C18 C19 1.1(5)
C15 C14 C19 C18 -1.6(3)
C11 C14 C19 C18 177.5(2)
C17 C18 C19 C14 -0.1(4)
C1 N1 C20 C21 -64.3(2)
C4 N1 C20 C21 178.17(17)
N1 C20 C21 C26 -83.0(3)
N1 C20 C21 C22 96.8(2)
C26 C21 C22 C23 1.5(3)
C20 C21 C22 C23 -178.3(2)
C21 C22 C23 C24 -0.4(4)
C22 C23 C24 C25 -0.3(4)
C23 C24 C25 C26 -0.1(4)
C22 C21 C26 C25 -1.9(3)
C20 C21 C26 C25 177.9(2)
C24 C25 C26 C21 1.2(4)
